data_7200881
loop_
_publ_author_name
'Cai, Yue-Peng'
'Yu, Qiong-Yan'
'Zhou, Zheng-Yuan'
'Hu, Zuo-Jun'
'Fang, Hua-Cai'
'Wang, Ning'
'Zhan, Qing-Guang'
'Chen, Li'
'Su, Cheng-Yong'

_publ_section_title
;
 Metal-directed assembly of two 2-D 4d--4f coordination polymers based
 on elliptical triple-deck cylinders hinged by meso-double helical
 chains
;
_journal_issue 6
_journal_name_full CrystEngComm
_journal_page_first 1006
_journal_paper_doi 10.1039/b823457d
_journal_volume 11
_journal_year 2009
_chemical_formula_moiety 'C24 H20 Ag2 Eu N4 O10, N O3, H2 O'
_chemical_formula_sum 'C24 H22 Ag2 Eu N5 O14'
_chemical_formula_weight 972.17
_chemical_name_systematic
;
?
;
_space_group_IT_number 14
_symmetry_cell_setting monoclinic
_symmetry_space_group_name_Hall '-P 2ybc'
_symmetry_space_group_name_H-M 'P 1 21/c 1'
_atom_sites_solution_hydrogens geom
_atom_sites_solution_primary direct
_atom_sites_solution_secondary difmap
_audit_creation_method SHELXL-97
_cell_angle_alpha 90.00
_cell_angle_beta 96.162(2)
_cell_angle_gamma 90.00
_cell_formula_units_Z 4
_cell_length_a 16.8877(3)
_cell_length_b 24.7375(6)
_cell_length_c 6.77160(10)
_cell_measurement_reflns_used 3523
_cell_measurement_temperature 293(2)
_cell_measurement_theta_max 30.53
_cell_measurement_theta_min 2.56
_cell_volume 2812.56(9)
_computing_cell_refinement 'Bruker SMART'
_computing_data_collection 'Bruker SMART'
_computing_data_reduction 'Bruker SAINT'
_computing_molecular_graphics 'Bruker SHELXTL'
_computing_publication_material 'Bruker SHELXTL'
_computing_structure_refinement 'SHELXL-97 (Sheldrick, 1997)'
_computing_structure_solution 'SHELXS-97 (Sheldrick, 1990)'
_diffrn_ambient_temperature 293(2)
_diffrn_measured_fraction_theta_full 0.999
_diffrn_measured_fraction_theta_max 0.999
_diffrn_measurement_device_type 'CCD area detector'
_diffrn_measurement_method 'phi and omega scans'
_diffrn_radiation_monochromator graphite
_diffrn_radiation_source 'fine-focus sealed tube'
_diffrn_radiation_type MoK\a
_diffrn_radiation_wavelength 0.71073
_diffrn_reflns_av_R_equivalents 0.0231
_diffrn_reflns_av_sigmaI/netI 0.0248
_diffrn_reflns_limit_h_max 20
_diffrn_reflns_limit_h_min -18
_diffrn_reflns_limit_k_max 29
_diffrn_reflns_limit_k_min -25
_diffrn_reflns_limit_l_max 8
_diffrn_reflns_limit_l_min -8
_diffrn_reflns_number 16532
_diffrn_reflns_theta_full 25.50
_diffrn_reflns_theta_max 25.50
_diffrn_reflns_theta_min 2.43
_exptl_absorpt_coefficient_mu 3.664
_exptl_absorpt_correction_T_max 0.5747
_exptl_absorpt_correction_T_min 0.4493
_exptl_absorpt_correction_type multi-scan
_exptl_absorpt_process_details 'SADABS (Sheldrick, 1996)'
_exptl_crystal_colour colorless
_exptl_crystal_density_diffrn 2.296
_exptl_crystal_density_method 'not measured'
_exptl_crystal_description block
_exptl_crystal_F_000 1880
_exptl_crystal_size_max 0.26
_exptl_crystal_size_mid 0.22
_exptl_crystal_size_min 0.17
_refine_diff_density_max 1.002
_refine_diff_density_min -1.052
_refine_diff_density_rms 0.080
_refine_ls_extinction_coef 0.00094(6)
_refine_ls_extinction_expression Fc^*^=kFc[1+0.001xFc^2^\l^3^/sin(2\q)]^-1/4^
_refine_ls_extinction_method SHELXL
_refine_ls_goodness_of_fit_ref 1.012
_refine_ls_hydrogen_treatment mixed
_refine_ls_matrix_type full
_refine_ls_number_parameters 434
_refine_ls_number_reflns 5232
_refine_ls_number_restraints 9
_refine_ls_restrained_S_all 1.011
_refine_ls_R_factor_all 0.0238
_refine_ls_R_factor_gt 0.0208
_refine_ls_shift/su_max 0.001
_refine_ls_shift/su_mean 0.000
_refine_ls_structure_factor_coef Fsqd
_refine_ls_weighting_details 'calc w=1/[\s^2^(Fo^2^)+(0.0202P)^2^+3.4651P] where P=(Fo^2^+2Fc^2^)/3'
_refine_ls_weighting_scheme calc
_refine_ls_wR_factor_gt 0.0478
_refine_ls_wR_factor_ref 0.0489
_reflns_number_gt 4779
_reflns_number_total 5232
_reflns_threshold_expression >2sigma(I)
_cod_data_source_file b823457d.txt
_cod_data_source_block c
_cod_depositor_comments
;
The following automatic conversions were performed:
'_symmetry_cell_setting' value 'Monoclinic' changed to 'monoclinic'
according to '/home/saulius/struct/CIF-dictionaries/cif_core.dic'
dictionary named 'cif_core.dic' version 2.4.1 from 2010-06-29.

Automatic conversion script
Id: cif_fix_enum 1527 2010-12-29 10:47:43Z saulius 
;
_cod_original_sg_symbol_H-M P2(1)/c
_cod_database_code 7200881

loop_
_symmetry_equiv_pos_as_xyz
'x, y, z'
'-x, y+1/2, -z+1/2'
'-x, -y, -z'
'x, -y-1/2, z-1/2'

loop_
_atom_site_label
_atom_site_type_symbol
_atom_site_fract_x
_atom_site_fract_y
_atom_site_fract_z
_atom_site_U_iso_or_equiv
_atom_site_adp_type
_atom_site_occupancy
_atom_site_symmetry_multiplicity
_atom_site_calc_flag
_atom_site_refinement_flags
_atom_site_disorder_assembly
_atom_site_disorder_group
Eu1 Eu 0.229718(8) 0.662958(6) 0.88333(2) 0.01857(6) Uani 1 1 d . . .
Ag1 Ag -0.271528(15) 0.770907(13) 1.00999(5) 0.04409(9) Uani 1 1 d . . .
Ag2 Ag 0.734820(16) 0.509413(13) 1.09896(5) 0.04829(9) Uani 1 1 d . . .
O1 O 0.32598(12) 0.68536(9) 0.6643(3) 0.0311(5) Uani 1 1 d . . .
O2 O 0.31345(13) 0.76996(10) 0.5536(4) 0.0414(6) Uani 1 1 d . . .
O3 O 0.13905(13) 0.73019(9) 0.9529(4) 0.0405(6) Uani 1 1 d . . .
O4 O 0.14755(12) 0.81379(9) 1.0727(3) 0.0276(5) Uani 1 1 d . . .
O5 O 0.08705(13) 0.55789(10) 0.6255(3) 0.0362(5) Uani 1 1 d . . .
O6 O 0.11534(13) 0.60810(9) 0.8975(3) 0.0318(5) Uani 1 1 d . . .
O7 O 0.33310(14) 0.60473(11) 1.0254(3) 0.0422(6) Uani 1 1 d . . .
O8 O 0.34768(14) 0.58498(10) 1.3483(3) 0.0407(6) Uani 1 1 d . . .
O9 O 0.24105(13) 0.58093(9) 0.6668(3) 0.0300(5) Uani 1 1 d D . .
H9A H 0.1939(8) 0.5715(15) 0.630(4) 0.045 Uiso 1 1 d D . .
H9B H 0.2725(14) 0.5805(15) 0.579(4) 0.045 Uiso 1 1 d D . .
O10 O 0.21542(16) 0.64841(12) 1.2339(3) 0.0427(6) Uani 1 1 d D . .
H10A H 0.2544(17) 0.6306(15) 1.287(5) 0.064 Uiso 1 1 d D . .
H10B H 0.191(2) 0.6672(15) 1.310(4) 0.064 Uiso 1 1 d D . .
O11 O 0.69999(18) 0.54860(16) 0.6754(5) 0.0729(10) Uani 1 1 d . . .
O12 O 0.7412(3) 0.62969(16) 0.7004(6) 0.0868(11) Uani 1 1 d . . .
O13 O 0.7588(2) 0.58357(18) 0.4419(5) 0.0896(13) Uani 1 1 d . . .
O1W O 0.7287(2) 0.65697(12) 0.0966(6) 0.0688(9) Uani 1 1 d D . .
H1WA H 0.728(4) 0.6340(15) 0.187(5) 0.103 Uiso 1 1 d D . .
H1WB H 0.727(4) 0.6453(18) -0.020(3) 0.103 Uiso 1 1 d D . .
N1 N 0.60129(15) 0.72813(11) 0.5180(4) 0.0314(6) Uani 1 1 d . . .
N2 N -0.14445(15) 0.77192(12) 1.0001(4) 0.0329(6) Uani 1 1 d . . .
N3 N -0.14893(15) 0.52864(11) 1.0013(4) 0.0311(6) Uani 1 1 d . . .
N4 N 0.61206(15) 0.53663(11) 1.1252(4) 0.0322(6) Uani 1 1 d . . .
N5 N 0.73260(19) 0.58636(17) 0.6031(6) 0.0534(9) Uani 1 1 d . . .
C1 C 0.35140(17) 0.72763(12) 0.5918(4) 0.0235(6) Uani 1 1 d . . .
C2 C 0.43882(16) 0.72752(12) 0.5565(4) 0.0218(6) Uani 1 1 d . . .
C3 C 0.47950(18) 0.77555(12) 0.5430(4) 0.0249(6) Uani 1 1 d . . .
H3 H 0.4528 0.8084 0.5455 0.030 Uiso 1 1 calc R . .
C4 C 0.56029(19) 0.77442(13) 0.5258(5) 0.0301(7) Uani 1 1 d . . .
H4 H 0.5873 0.8070 0.5193 0.036 Uiso 1 1 calc R . .
C5 C 0.56084(19) 0.68162(14) 0.5251(5) 0.0326(7) Uani 1 1 d . . .
H5 H 0.5882 0.6492 0.5158 0.039 Uiso 1 1 calc R . .
C6 C 0.48081(18) 0.67967(13) 0.5456(5) 0.0267(7) Uani 1 1 d . . .
H6 H 0.4551 0.6466 0.5522 0.032 Uiso 1 1 calc R . .
C7 C 0.11001(17) 0.77231(12) 1.0144(4) 0.0211(6) Uani 1 1 d . . .
C8 C 0.02025(16) 0.77282(12) 1.0084(4) 0.0197(6) Uani 1 1 d . . .
C9 C -0.02186(18) 0.82057(12) 1.0106(4) 0.0257(6) Uani 1 1 d . . .
H9 H 0.0045 0.8536 1.0156 0.031 Uiso 1 1 calc R . .
C10 C -0.10376(18) 0.81860(13) 1.0054(5) 0.0314(7) Uani 1 1 d . . .
H10 H -0.1319 0.8509 1.0056 0.038 Uiso 1 1 calc R . .
C11 C -0.10309(19) 0.72551(13) 0.9972(5) 0.0318(7) Uani 1 1 d . . .
H11 H -0.1306 0.6929 0.9936 0.038 Uiso 1 1 calc R . .
C12 C -0.02150(18) 0.72462(12) 0.9994(4) 0.0263(6) Uani 1 1 d . . .
H12 H 0.0053 0.6919 0.9949 0.032 Uiso 1 1 calc R . .
C13 C 0.07152(18) 0.57691(12) 0.7861(4) 0.0254(6) Uani 1 1 d . . .
C14 C -0.00737(18) 0.56155(12) 0.8596(4) 0.0250(6) Uani 1 1 d . . .
C15 C -0.06142(18) 0.52930(13) 0.7459(5) 0.0301(7) Uani 1 1 d . . .
H15 H -0.0515 0.5184 0.6195 0.036 Uiso 1 1 calc R . .
C16 C -0.13011(19) 0.51347(14) 0.8221(5) 0.0338(7) Uani 1 1 d . . .
H16 H -0.1653 0.4911 0.7452 0.041 Uiso 1 1 calc R . .
C17 C -0.09630(19) 0.56010(13) 1.1104(5) 0.0317(7) Uani 1 1 d . . .
H17 H -0.1081 0.5710 1.2353 0.038 Uiso 1 1 calc R . .
C18 C -0.02577(19) 0.57698(12) 1.0464(5) 0.0283(7) Uani 1 1 d . . .
H18 H 0.0092 0.5985 1.1274 0.034 Uiso 1 1 calc R . .
C19 C 0.37206(18) 0.58835(12) 1.1837(5) 0.0270(7) Uani 1 1 d . . .
C20 C 0.45719(18) 0.57160(12) 1.1646(4) 0.0252(6) Uani 1 1 d . . .
C21 C 0.48930(19) 0.57680(13) 0.9853(5) 0.0306(7) Uani 1 1 d . . .
H21 H 0.4595 0.5918 0.8753 0.037 Uiso 1 1 calc R . .
C22 C 0.5664(2) 0.55922(14) 0.9731(5) 0.0343(7) Uani 1 1 d . . .
H22 H 0.5877 0.5633 0.8529 0.041 Uiso 1 1 calc R . .
C23 C 0.58043(19) 0.53243(14) 1.2987(5) 0.0331(7) Uani 1 1 d . . .
H23 H 0.6110 0.5170 1.4065 0.040 Uiso 1 1 calc R . .
C24 C 0.50479(19) 0.54998(13) 1.3233(5) 0.0299(7) Uani 1 1 d . . .
H24 H 0.4858 0.5473 1.4469 0.036 Uiso 1 1 calc R . .

loop_
_atom_site_aniso_label
_atom_site_aniso_U_11
_atom_site_aniso_U_22
_atom_site_aniso_U_33
_atom_site_aniso_U_23
_atom_site_aniso_U_13
_atom_site_aniso_U_12
Eu1 0.01292(8) 0.01859(8) 0.02473(8) -0.00056(6) 0.00449(5) 0.00081(6)
Ag1 0.01404(12) 0.05807(19) 0.06107(19) -0.00072(14) 0.00822(12) -0.00011(12)
Ag2 0.02222(14) 0.05808(19) 0.0667(2) -0.00404(15) 0.01457(13) -0.00139(13)
O1 0.0218(11) 0.0340(12) 0.0392(12) 0.0061(10) 0.0110(10) -0.0027(10)
O2 0.0206(12) 0.0454(14) 0.0581(15) 0.0156(12) 0.0045(11) 0.0088(11)
O3 0.0209(12) 0.0338(13) 0.0665(16) -0.0189(12) 0.0038(11) 0.0059(10)
O4 0.0178(10) 0.0279(11) 0.0365(12) -0.0055(10) 0.0001(9) -0.0038(9)
O5 0.0329(12) 0.0422(13) 0.0350(12) -0.0106(11) 0.0105(10) -0.0113(11)
O6 0.0291(12) 0.0321(12) 0.0353(12) -0.0035(10) 0.0085(10) -0.0124(10)
O7 0.0375(14) 0.0548(16) 0.0338(12) 0.0017(11) 0.0013(11) 0.0248(12)
O8 0.0321(13) 0.0560(16) 0.0353(13) 0.0065(11) 0.0101(10) 0.0129(12)
O9 0.0253(11) 0.0313(12) 0.0350(12) -0.0028(10) 0.0103(10) -0.0008(10)
O10 0.0391(15) 0.0606(17) 0.0292(12) -0.0006(12) 0.0071(11) 0.0153(13)
O11 0.0460(17) 0.110(3) 0.0612(19) 0.0291(19) -0.0009(15) -0.0221(19)
O12 0.104(3) 0.073(2) 0.087(3) 0.012(2) 0.025(2) 0.019(2)
O13 0.079(2) 0.151(4) 0.0400(17) 0.000(2) 0.0116(16) -0.057(3)
O1W 0.068(2) 0.0429(17) 0.096(2) -0.0026(17) 0.009(2) 0.0015(16)
N1 0.0161(13) 0.0385(16) 0.0404(15) -0.0013(12) 0.0061(11) -0.0026(12)
N2 0.0159(13) 0.0418(16) 0.0412(15) 0.0047(13) 0.0048(11) 0.0005(12)
N3 0.0206(13) 0.0308(14) 0.0429(16) 0.0041(12) 0.0076(12) 0.0000(12)
N4 0.0213(13) 0.0298(14) 0.0456(16) -0.0015(12) 0.0046(12) 0.0011(12)
N5 0.0298(17) 0.069(3) 0.060(2) 0.020(2) -0.0029(16) -0.0061(17)
C1 0.0135(14) 0.0341(17) 0.0230(14) 0.0015(13) 0.0020(11) 0.0005(13)
C2 0.0164(14) 0.0304(16) 0.0187(13) 0.0018(12) 0.0025(11) 0.0001(12)
C3 0.0216(15) 0.0245(15) 0.0290(15) 0.0017(12) 0.0039(12) 0.0019(12)
C4 0.0233(16) 0.0297(17) 0.0374(17) 0.0015(14) 0.0039(14) -0.0066(14)
C5 0.0227(16) 0.0312(17) 0.0447(19) -0.0004(15) 0.0071(14) 0.0065(14)
C6 0.0222(16) 0.0251(15) 0.0333(16) 0.0011(13) 0.0060(13) -0.0022(13)
C7 0.0166(14) 0.0260(15) 0.0207(13) 0.0013(12) 0.0024(11) 0.0025(12)
C8 0.0152(14) 0.0257(15) 0.0181(13) -0.0019(11) 0.0015(11) 0.0009(12)
C9 0.0216(15) 0.0230(15) 0.0328(16) -0.0021(13) 0.0045(13) 0.0001(13)
C10 0.0216(16) 0.0288(16) 0.0444(19) -0.0005(14) 0.0063(14) 0.0078(14)
C11 0.0231(16) 0.0288(17) 0.0438(19) 0.0013(14) 0.0047(14) -0.0053(14)
C12 0.0230(16) 0.0249(15) 0.0310(15) -0.0007(13) 0.0024(13) 0.0011(13)
C13 0.0243(16) 0.0213(14) 0.0308(16) 0.0038(13) 0.0046(13) -0.0022(13)
C14 0.0235(15) 0.0183(14) 0.0334(16) 0.0046(12) 0.0035(13) 0.0024(12)
C15 0.0264(17) 0.0312(17) 0.0331(17) -0.0017(14) 0.0049(13) -0.0018(14)
C16 0.0241(17) 0.0344(18) 0.0424(19) -0.0015(15) 0.0008(15) -0.0050(14)
C17 0.0314(17) 0.0284(16) 0.0370(17) 0.0013(14) 0.0111(14) 0.0020(15)
C18 0.0284(16) 0.0236(15) 0.0333(16) -0.0020(13) 0.0042(13) -0.0030(13)
C19 0.0266(16) 0.0225(15) 0.0312(17) -0.0023(13) 0.0000(13) 0.0043(13)
C20 0.0245(15) 0.0200(14) 0.0308(16) -0.0020(12) 0.0018(13) 0.0010(13)
C21 0.0334(18) 0.0278(16) 0.0303(16) 0.0056(13) 0.0029(14) 0.0045(14)
C22 0.0355(19) 0.0333(18) 0.0357(17) 0.0015(15) 0.0115(15) -0.0006(15)
C23 0.0265(17) 0.0363(18) 0.0353(17) 0.0003(15) -0.0023(14) 0.0045(15)
C24 0.0310(17) 0.0314(17) 0.0273(15) 0.0018(13) 0.0029(13) 0.0064(14)

loop_
_atom_type_symbol
_atom_type_description
_atom_type_scat_dispersion_real
_atom_type_scat_dispersion_imag
_atom_type_scat_source
C C 0.0033 0.0016 'International Tables Vol C Tables 4.2.6.8 and 6.1.1.4'
H H 0.0000 0.0000 'International Tables Vol C Tables 4.2.6.8 and 6.1.1.4'
N N 0.0061 0.0033 'International Tables Vol C Tables 4.2.6.8 and 6.1.1.4'
O O 0.0106 0.0060 'International Tables Vol C Tables 4.2.6.8 and 6.1.1.4'
Ag Ag -0.8971 1.1015 'International Tables Vol C Tables 4.2.6.8 and 6.1.1.4'
Eu Eu -0.1578 3.6682 'International Tables Vol C Tables 4.2.6.8 and 6.1.1.4'

loop_
_geom_angle_atom_site_label_1
_geom_angle_atom_site_label_2
_geom_angle_atom_site_label_3
_geom_angle
_geom_angle_site_symmetry_1
_geom_angle_site_symmetry_3
_geom_angle_publ_flag
O3 Eu1 O6 81.10(8) . . ?
O3 Eu1 O1 117.70(8) . . ?
O6 Eu1 O1 140.55(8) . . ?
O3 Eu1 O7 144.47(9) . . ?
O6 Eu1 O7 101.67(9) . . ?
O1 Eu1 O7 82.68(8) . . ?
O3 Eu1 O2 77.06(8) . 4_576 ?
O6 Eu1 O2 144.97(8) . 4_576 ?
O1 Eu1 O2 74.41(8) . 4_576 ?
O7 Eu1 O2 81.69(9) . 4_576 ?
O3 Eu1 O10 76.93(9) . . ?
O6 Eu1 O10 73.14(9) . . ?
O1 Eu1 O10 141.86(8) . . ?
O7 Eu1 O10 70.30(8) . . ?
O2 Eu1 O10 75.44(9) 4_576 . ?
O3 Eu1 O4 71.64(8) . 4_575 ?
O6 Eu1 O4 77.36(7) . 4_575 ?
O1 Eu1 O4 76.88(7) . 4_575 ?
O7 Eu1 O4 143.82(7) . 4_575 ?
O2 Eu1 O4 119.96(8) 4_576 4_575 ?
O10 Eu1 O4 139.56(8) . 4_575 ?
O3 Eu1 O9 141.25(8) . . ?
O6 Eu1 O9 71.10(7) . . ?
O1 Eu1 O9 74.07(7) . . ?
O7 Eu1 O9 69.55(8) . . ?
O2 Eu1 O9 139.43(7) 4_576 . ?
O10 Eu1 O9 117.96(8) . . ?
O4 Eu1 O9 76.24(7) 4_575 . ?
N2 Ag1 N1 178.66(11) . 4_476 ?
N3 Ag2 N4 147.04(10) 1_655 . ?
C1 O1 Eu1 136.50(19) . . ?
C1 O2 Eu1 161.9(2) . 4_575 ?
C7 O3 Eu1 162.3(2) . . ?
C7 O4 Eu1 133.12(19) . 4_576 ?
C13 O6 Eu1 138.94(19) . . ?
C19 O7 Eu1 145.9(2) . . ?
Eu1 O9 H9A 105(2) . . ?
Eu1 O9 H9B 121(2) . . ?
H9A O9 H9B 116.1(15) . . ?
Eu1 O10 H10A 110(3) . . ?
Eu1 O10 H10B 129(3) . . ?
H10A O10 H10B 116.5(15) . . ?
H1WA O1W H1WB 116.9(16) . . ?
C5 N1 C4 117.6(3) . . ?
C5 N1 Ag1 121.6(2) . 4_675 ?
C4 N1 Ag1 120.8(2) . 4_675 ?
C10 N2 C11 118.0(3) . . ?
C10 N2 Ag1 121.2(2) . . ?
C11 N2 Ag1 120.7(2) . . ?
C16 N3 C17 116.9(3) . . ?
C16 N3 Ag2 121.3(2) . 1_455 ?
C17 N3 Ag2 121.5(2) . 1_455 ?
C22 N4 C23 117.0(3) . . ?
C22 N4 Ag2 122.2(2) . . ?
C23 N4 Ag2 120.8(2) . . ?
O11 N5 O13 122.7(5) . . ?
O11 N5 O12 118.4(4) . . ?
O13 N5 O12 118.9(4) . . ?
O2 C1 O1 126.6(3) . . ?
O2 C1 C2 117.2(3) . . ?
O1 C1 C2 116.1(3) . . ?
C3 C2 C6 118.1(3) . . ?
C3 C2 C1 120.5(3) . . ?
C6 C2 C1 121.4(3) . . ?
C2 C3 C4 119.4(3) . . ?
C2 C3 H3 120.3 . . ?
C4 C3 H3 120.3 . . ?
N1 C4 C3 122.6(3) . . ?
N1 C4 H4 118.7 . . ?
C3 C4 H4 118.7 . . ?
N1 C5 C6 122.9(3) . . ?
N1 C5 H5 118.5 . . ?
C6 C5 H5 118.5 . . ?
C5 C6 C2 119.3(3) . . ?
C5 C6 H6 120.3 . . ?
C2 C6 H6 120.3 . . ?
O3 C7 O4 126.2(3) . . ?
O3 C7 C8 115.4(3) . . ?
O4 C7 C8 118.4(2) . . ?
C9 C8 C12 118.5(3) . . ?
C9 C8 C7 121.6(3) . . ?
C12 C8 C7 119.9(3) . . ?
C8 C9 C10 119.1(3) . . ?
C8 C9 H9 120.5 . . ?
C10 C9 H9 120.5 . . ?
N2 C10 C9 122.7(3) . . ?
N2 C10 H10 118.7 . . ?
C9 C10 H10 118.7 . . ?
N2 C11 C12 122.3(3) . . ?
N2 C11 H11 118.9 . . ?
C12 C11 H11 118.9 . . ?
C11 C12 C8 119.4(3) . . ?
C11 C12 H12 120.3 . . ?
C8 C12 H12 120.3 . . ?
O5 C13 O6 126.2(3) . . ?
O5 C13 C14 117.9(3) . . ?
O6 C13 C14 115.8(3) . . ?
C15 C14 C18 117.8(3) . . ?
C15 C14 C13 120.8(3) . . ?
C18 C14 C13 121.3(3) . . ?
C16 C15 C14 119.2(3) . . ?
C16 C15 H15 120.4 . . ?
C14 C15 H15 120.4 . . ?
N3 C16 C15 123.4(3) . . ?
N3 C16 H16 118.3 . . ?
C15 C16 H16 118.3 . . ?
N3 C17 C18 123.2(3) . . ?
N3 C17 H17 118.4 . . ?
C18 C17 H17 118.4 . . ?
C17 C18 C14 119.3(3) . . ?
C17 C18 H18 120.3 . . ?
C14 C18 H18 120.3 . . ?
O8 C19 O7 126.6(3) . . ?
O8 C19 C20 118.1(3) . . ?
O7 C19 C20 115.4(3) . . ?
C24 C20 C21 117.9(3) . . ?
C24 C20 C19 121.3(3) . . ?
C21 C20 C19 120.8(3) . . ?
C22 C21 C20 118.8(3) . . ?
C22 C21 H21 120.6 . . ?
C20 C21 H21 120.6 . . ?
N4 C22 C21 123.5(3) . . ?
N4 C22 H22 118.2 . . ?
C21 C22 H22 118.2 . . ?
N4 C23 C24 122.8(3) . . ?
N4 C23 H23 118.6 . . ?
C24 C23 H23 118.6 . . ?
C23 C24 C20 119.9(3) . . ?
C23 C24 H24 120.0 . . ?
C20 C24 H24 120.0 . . ?

loop_
_geom_bond_atom_site_label_1
_geom_bond_atom_site_label_2
_geom_bond_distance
_geom_bond_site_symmetry_2
_geom_bond_publ_flag
Eu1 O3 2.342(2) . ?
Eu1 O6 2.371(2) . ?
Eu1 O1 2.381(2) . ?
Eu1 O7 2.385(2) . ?
Eu1 O2 2.394(2) 4_576 ?
Eu1 O10 2.439(2) . ?
Eu1 O4 2.461(2) 4_575 ?
Eu1 O9 2.523(2) . ?
Ag1 N2 2.154(3) . ?
Ag1 N1 2.154(2) 4_476 ?
Ag2 N3 2.190(3) 1_655 ?
Ag2 N4 2.205(3) . ?
O1 C1 1.251(4) . ?
O2 C1 1.240(4) . ?
O2 Eu1 2.394(2) 4_575 ?
O3 C7 1.242(4) . ?
O4 C7 1.248(4) . ?
O4 Eu1 2.461(2) 4_576 ?
O5 C13 1.238(4) . ?
O6 C13 1.262(4) . ?
O7 C19 1.263(4) . ?
O8 C19 1.232(4) . ?
O9 H9A 0.841(10) . ?
O9 H9B 0.840(10) . ?
O10 H10A 0.839(10) . ?
O10 H10B 0.839(10) . ?
O11 N5 1.214(4) . ?
O12 N5 1.258(5) . ?
O13 N5 1.223(5) . ?
O1W H1WA 0.835(10) . ?
O1W H1WB 0.839(10) . ?
N1 C5 1.341(4) . ?
N1 C4 1.342(4) . ?
N1 Ag1 2.154(2) 4_675 ?
N2 C10 1.342(4) . ?
N2 C11 1.345(4) . ?
N3 C16 1.341(4) . ?
N3 C17 1.342(4) . ?
N3 Ag2 2.190(2) 1_455 ?
N4 C22 1.340(4) . ?
N4 C23 1.346(4) . ?
C1 C2 1.521(4) . ?
C2 C3 1.380(4) . ?
C2 C6 1.386(4) . ?
C3 C4 1.382(4) . ?
C3 H3 0.9300 . ?
C4 H4 0.9300 . ?
C5 C6 1.374(4) . ?
C5 H5 0.9300 . ?
C6 H6 0.9300 . ?
C7 C8 1.512(4) . ?
C8 C9 1.380(4) . ?
C8 C12 1.383(4) . ?
C9 C10 1.381(4) . ?
C9 H9 0.9300 . ?
C10 H10 0.9300 . ?
C11 C12 1.377(4) . ?
C11 H11 0.9300 . ?
C12 H12 0.9300 . ?
C13 C14 1.520(4) . ?
C14 C15 1.383(4) . ?
C14 C18 1.388(4) . ?
C15 C16 1.376(4) . ?
C15 H15 0.9300 . ?
C16 H16 0.9300 . ?
C17 C18 1.375(4) . ?
C17 H17 0.9300 . ?
C18 H18 0.9300 . ?
C19 C20 1.515(4) . ?
C20 C24 1.379(4) . ?
C20 C21 1.388(4) . ?
C21 C22 1.384(5) . ?
C21 H21 0.9300 . ?
C22 H22 0.9300 . ?
C23 C24 1.376(4) . ?
C23 H23 0.9300 . ?
C24 H24 0.9300 . ?

loop_
_geom_hbond_atom_site_label_D
_geom_hbond_atom_site_label_H
_geom_hbond_atom_site_label_A
_geom_hbond_distance_DH
_geom_hbond_distance_HA
_geom_hbond_distance_DA
_geom_hbond_angle_DHA
_geom_hbond_site_symmetry_A
O9 H9A O5 0.841(10) 1.832(11) 2.648(3) 163(3) .
O9 H9B O8 0.840(10) 2.117(11) 2.956(3) 176(4) 1_554
O10 H10A O8 0.839(10) 1.947(11) 2.771(3) 167(3) .
O10 H10B O4 0.839(10) 2.05(2) 2.831(3) 155(3) 4_576
O1W H1WA O13 0.835(10) 2.147(19) 2.961(5) 165(6) .
O1W H1WB O12 0.839(10) 1.971(15) 2.797(6) 168(6) 1_554

loop_
_geom_torsion_atom_site_label_1
_geom_torsion_atom_site_label_2
_geom_torsion_atom_site_label_3
_geom_torsion_atom_site_label_4
_geom_torsion
_geom_torsion_site_symmetry_1
_geom_torsion_site_symmetry_2
_geom_torsion_site_symmetry_3
_geom_torsion_site_symmetry_4
_geom_torsion_publ_flag
O3 Eu1 O1 C1 13.6(3) . . . . ?
O6 Eu1 O1 C1 124.8(3) . . . . ?
O7 Eu1 O1 C1 -135.7(3) . . . . ?
O2 Eu1 O1 C1 -52.3(3) 4_576 . . . ?
O10 Eu1 O1 C1 -91.2(3) . . . . ?
O4 Eu1 O1 C1 74.4(3) 4_575 . . . ?
O9 Eu1 O1 C1 153.6(3) . . . . ?
O6 Eu1 O3 C7 150.7(8) . . . . ?
O1 Eu1 O3 C7 -66.1(8) . . . . ?
O7 Eu1 O3 C7 53.1(8) . . . . ?
O2 Eu1 O3 C7 -1.7(7) 4_576 . . . ?
O10 Eu1 O3 C7 76.1(8) . . . . ?
O4 Eu1 O3 C7 -129.7(8) 4_575 . . . ?
O9 Eu1 O3 C7 -165.2(7) . . . . ?
O3 Eu1 O6 C13 119.2(3) . . . . ?
O1 Eu1 O6 C13 -4.2(4) . . . . ?
O7 Eu1 O6 C13 -96.8(3) . . . . ?
O2 Eu1 O6 C13 171.0(3) 4_576 . . . ?
O10 Eu1 O6 C13 -161.8(3) . . . . ?
O4 Eu1 O6 C13 46.2(3) 4_575 . . . ?
O9 Eu1 O6 C13 -33.4(3) . . . . ?
O3 Eu1 O7 C19 4.4(5) . . . . ?
O6 Eu1 O7 C19 -86.5(4) . . . . ?
O1 Eu1 O7 C19 133.2(4) . . . . ?
O2 Eu1 O7 C19 58.0(4) 4_576 . . . ?
O10 Eu1 O7 C19 -19.4(4) . . . . ?
O4 Eu1 O7 C19 -171.0(4) 4_575 . . . ?
O9 Eu1 O7 C19 -151.1(4) . . . . ?
N1 Ag1 N2 C10 17(5) 4_476 . . . ?
N1 Ag1 N2 C11 -166(4) 4_476 . . . ?
N3 Ag2 N4 C22 47.6(4) 1_655 . . . ?
N3 Ag2 N4 C23 -130.5(3) 1_655 . . . ?
Eu1 O2 C1 O1 -88.1(7) 4_575 . . . ?
Eu1 O2 C1 C2 95.0(7) 4_575 . . . ?
Eu1 O1 C1 O2 -30.1(5) . . . . ?
Eu1 O1 C1 C2 146.9(2) . . . . ?
O2 C1 C2 C3 19.4(4) . . . . ?
O1 C1 C2 C3 -157.8(3) . . . . ?
O2 C1 C2 C6 -163.4(3) . . . . ?
O1 C1 C2 C6 19.3(4) . . . . ?
C6 C2 C3 C4 -2.1(4) . . . . ?
C1 C2 C3 C4 175.2(3) . . . . ?
C5 N1 C4 C3 0.8(5) . . . . ?
Ag1 N1 C4 C3 -176.1(2) 4_675 . . . ?
C2 C3 C4 N1 1.2(5) . . . . ?
C4 N1 C5 C6 -2.0(5) . . . . ?
Ag1 N1 C5 C6 174.9(2) 4_675 . . . ?
N1 C5 C6 C2 1.1(5) . . . . ?
C3 C2 C6 C5 1.0(4) . . . . ?
C1 C2 C6 C5 -176.2(3) . . . . ?
Eu1 O3 C7 O4 15.4(10) . . . . ?
Eu1 O3 C7 C8 -167.2(6) . . . . ?
Eu1 O4 C7 O3 -77.5(4) 4_576 . . . ?
Eu1 O4 C7 C8 105.1(3) 4_576 . . . ?
O3 C7 C8 C9 -159.2(3) . . . . ?
O4 C7 C8 C9 18.4(4) . . . . ?
O3 C7 C8 C12 20.4(4) . . . . ?
O4 C7 C8 C12 -161.9(3) . . . . ?
C12 C8 C9 C10 0.5(4) . . . . ?
C7 C8 C9 C10 -179.8(3) . . . . ?
C11 N2 C10 C9 -0.9(5) . . . . ?
Ag1 N2 C10 C9 176.3(2) . . . . ?
C8 C9 C10 N2 0.7(5) . . . . ?
C10 N2 C11 C12 0.0(5) . . . . ?
Ag1 N2 C11 C12 -177.2(2) . . . . ?
N2 C11 C12 C8 1.2(5) . . . . ?
C9 C8 C12 C11 -1.4(4) . . . . ?
C7 C8 C12 C11 179.0(3) . . . . ?
Eu1 O6 C13 O5 14.0(5) . . . . ?
Eu1 O6 C13 C14 -166.3(2) . . . . ?
O5 C13 C14 C15 -2.9(4) . . . . ?
O6 C13 C14 C15 177.5(3) . . . . ?
O5 C13 C14 C18 173.8(3) . . . . ?
O6 C13 C14 C18 -5.9(4) . . . . ?
C18 C14 C15 C16 -0.7(5) . . . . ?
C13 C14 C15 C16 176.1(3) . . . . ?
C17 N3 C16 C15 -1.2(5) . . . . ?
Ag2 N3 C16 C15 173.0(3) 1_455 . . . ?
C14 C15 C16 N3 1.5(5) . . . . ?
C16 N3 C17 C18 0.2(5) . . . . ?
Ag2 N3 C17 C18 -174.1(2) 1_455 . . . ?
N3 C17 C18 C14 0.6(5) . . . . ?
C15 C14 C18 C17 -0.3(5) . . . . ?
C13 C14 C18 C17 -177.1(3) . . . . ?
Eu1 O7 C19 O8 30.3(6) . . . . ?
Eu1 O7 C19 C20 -149.5(3) . . . . ?
O8 C19 C20 C24 4.0(5) . . . . ?
O7 C19 C20 C24 -176.1(3) . . . . ?
O8 C19 C20 C21 -177.0(3) . . . . ?
O7 C19 C20 C21 2.8(4) . . . . ?
C24 C20 C21 C22 1.2(5) . . . . ?
C19 C20 C21 C22 -177.8(3) . . . . ?
C23 N4 C22 C21 -1.6(5) . . . . ?
Ag2 N4 C22 C21 -179.8(3) . . . . ?
C20 C21 C22 N4 0.9(5) . . . . ?
C22 N4 C23 C24 0.2(5) . . . . ?
Ag2 N4 C23 C24 178.5(2) . . . . ?
N4 C23 C24 C20 1.9(5) . . . . ?
C21 C20 C24 C23 -2.5(5) . . . . ?
C19 C20 C24 C23 176.5(3) . . . . ?
